data_2235326
loop_
_publ_author_name
'Lin, Hui-Hui'
'Zheng, Xiao-Lin'
'Cao, Sheng-Li'

_publ_section_title
;
 5-Methyl-3,3-bis(4-methylpiperazin-1-yl)-1-[2-(4-methylpiperazin-1-yl)ethyl]indolin-2-one
;
_journal_coeditor_code ZJ2076
_journal_issue 6
_journal_name_full 'Acta Crystallographica Section E'
_journal_page_first o1855
_journal_paper_doi 10.1107/S1600536812022416
_journal_volume 68
_journal_year 2012
_chemical_formula_iupac 'C26 H43 N7 O'
_chemical_formula_moiety 'C26 H43 N7 O'
_chemical_formula_sum 'C26 H43 N7 O'
_chemical_formula_weight 469.67
_chemical_name_systematic
;
5-Methyl-3,3-bis(4-methylpiperazin-1-yl)-1-[2-(4-methylpiperazin-1-
yl)ethyl]indolin-2-one
;
_space_group_IT_number 14
_symmetry_cell_setting monoclinic
_symmetry_space_group_name_Hall '-P 2ybc'
_symmetry_space_group_name_H-M 'P 1 21/c 1'
_atom_sites_solution_hydrogens geom
_atom_sites_solution_primary direct
_atom_sites_solution_secondary difmap
_audit_creation_method SHELXL97
_cell_angle_alpha 90.00
_cell_angle_beta 108.774(3)
_cell_angle_gamma 90.00
_cell_formula_units_Z 4
_cell_length_a 15.9433(8)
_cell_length_b 14.4097(6)
_cell_length_c 12.5310(6)
_cell_measurement_reflns_used 233
_cell_measurement_temperature 296(2)
_cell_measurement_theta_max 27.01
_cell_measurement_theta_min 2.17
_cell_volume 2725.7(2)
_computing_cell_refinement '<i>APEX2</i> and <i>SAINT</i> (Bruker, 2007)'
_computing_data_collection '<i>APEX2</i> (Bruker, 2007)'
_computing_data_reduction '<i>SAINT</i>  (Bruker, 2007)'
_computing_molecular_graphics '<i>SHELXTL</i> (Sheldrick, 2008)'
_computing_publication_material '<i>SHELXTL</i> (Sheldrick, 2008) and <i>PLATON</i> (Spek, 2009)'
_computing_structure_refinement '<i>SHELXL97</i> (Sheldrick, 2008)'
_computing_structure_solution '<i>SHELXS97</i> (Sheldrick, 2008)'
_diffrn_ambient_temperature 296(2)
_diffrn_measured_fraction_theta_full 0.995
_diffrn_measured_fraction_theta_max 0.995
_diffrn_measurement_device_type 'Bruker APEXII CCD area-detector'
_diffrn_measurement_method '\w scans'
_diffrn_radiation_monochromator graphite
_diffrn_radiation_source 'fine-focus sealed tube'
_diffrn_radiation_type MoK\a
_diffrn_radiation_wavelength 0.71073
_diffrn_reflns_av_R_equivalents 0.0355
_diffrn_reflns_av_sigmaI/netI 0.0342
_diffrn_reflns_limit_h_max 12
_diffrn_reflns_limit_h_min -18
_diffrn_reflns_limit_k_max 17
_diffrn_reflns_limit_k_min -15
_diffrn_reflns_limit_l_max 14
_diffrn_reflns_limit_l_min -14
_diffrn_reflns_number 17378
_diffrn_reflns_theta_full 25.01
_diffrn_reflns_theta_max 25.01
_diffrn_reflns_theta_min 2.22
_exptl_absorpt_coefficient_mu 0.073
_exptl_absorpt_correction_T_max 0.7456
_exptl_absorpt_correction_T_min 0.6130
_exptl_absorpt_correction_type multi-scan
_exptl_absorpt_process_details '(SADABS; Bruker, 2007)'
_exptl_crystal_colour colorless
_exptl_crystal_density_diffrn 1.145
_exptl_crystal_density_method 'not measured'
_exptl_crystal_description block
_exptl_crystal_F_000 1024
_exptl_crystal_size_max 0.33
_exptl_crystal_size_mid 0.21
_exptl_crystal_size_min 0.20
_refine_diff_density_max 0.232
_refine_diff_density_min -0.200
_refine_ls_extinction_method none
_refine_ls_goodness_of_fit_ref 1.029
_refine_ls_hydrogen_treatment constr
_refine_ls_matrix_type full
_refine_ls_number_parameters 307
_refine_ls_number_reflns 4785
_refine_ls_number_restraints 0
_refine_ls_restrained_S_all 1.029
_refine_ls_R_factor_all 0.0723
_refine_ls_R_factor_gt 0.0465
_refine_ls_shift/su_max 0.000
_refine_ls_shift/su_mean 0.000
_refine_ls_structure_factor_coef Fsqd
_refine_ls_weighting_details 'calc w=1/[\s^2^(Fo^2^)+(0.0638P)^2^+0.4418P] P=(Fo^2^+2Fc^2^)/3'
_refine_ls_weighting_scheme calc
_refine_ls_wR_factor_gt 0.1134
_refine_ls_wR_factor_ref 0.1289
_reflns_number_gt 3332
_reflns_number_total 4785
_reflns_threshold_expression I>2sigma(I)
_cod_data_source_file zj2076.cif
_cod_data_source_block I
_cod_original_sg_symbol_H-M 'P 21/c'
_cod_database_code 2235326
_cod_database_fobs_code 2235326

loop_
_symmetry_equiv_pos_as_xyz
'x, y, z'
'-x, y+1/2, -z+1/2'
'-x, -y, -z'
'x, -y-1/2, z-1/2'

loop_
_atom_site_type_symbol
_atom_site_label
_atom_site_fract_x
_atom_site_fract_y
_atom_site_fract_z
_atom_site_U_iso_or_equiv
_atom_site_adp_type
_atom_site_calc_flag
_atom_site_refinement_flags
_atom_site_occupancy
_atom_site_symmetry_multiplicity
O O1 0.61856(8) 0.42163(9) 0.51428(11) 0.0505(4) Uani d . 1 1
N N1 0.63105(9) 0.48564(10) 0.68622(13) 0.0417(4) Uani d . 1 1
N N2 0.81475(9) 0.38396(9) 0.65785(12) 0.0382(4) Uani d . 1 1
N N3 0.84094(11) 0.18704(11) 0.66137(14) 0.0508(4) Uani d . 1 1
N N4 0.56630(11) 0.10611(11) 0.64539(14) 0.0509(4) Uani d . 1 1
N N5 0.56530(10) 0.29754(10) 0.71078(12) 0.0445(4) Uani d . 1 1
N N6 0.78671(10) 0.52537(10) 0.55620(12) 0.0426(4) Uani d . 1 1
N N7 0.83904(12) 0.65751(12) 0.42139(14) 0.0594(5) Uani d . 1 1
C C1 0.93336(16) 0.62601(16) 1.02535(18) 0.0685(7) Uani d . 1 1
H H1A 0.9181 0.6508 1.0878 0.103 Uiso calc R 1 1
H H1B 0.9600 0.6738 0.9936 0.103 Uiso calc R 1 1
H H1C 0.9745 0.5758 1.0509 0.103 Uiso calc R 1 1
C C2 0.85101(14) 0.59104(13) 0.93714(16) 0.0508(5) Uani d . 1 1
C C3 0.76872(15) 0.59731(14) 0.95242(18) 0.0567(6) Uani d . 1 1
H H3A 0.7651 0.6244 1.0182 0.068 Uiso calc R 1 1
C C4 0.69174(14) 0.56483(13) 0.87348(17) 0.0516(5) Uani d . 1 1
H H4A 0.6373 0.5694 0.8856 0.062 Uiso calc R 1 1
C C5 0.69861(12) 0.52560(12) 0.77654(15) 0.0411(4) Uani d . 1 1
C C6 0.77938(12) 0.51941(11) 0.75634(15) 0.0385(4) Uani d . 1 1
C C7 0.85514(13) 0.55156(12) 0.83746(15) 0.0457(5) Uani d . 1 1
H H7A 0.9095 0.5467 0.8253 0.055 Uiso calc R 1 1
C C8 0.76536(11) 0.47217(12) 0.64355(14) 0.0382(4) Uani d . 1 1
C C9 0.66284(12) 0.45605(12) 0.60356(15) 0.0395(4) Uani d . 1 1
C C10 0.89282(18) 0.10229(16) 0.6758(2) 0.0817(8) Uani d . 1 1
H H10A 0.8837 0.0659 0.7352 0.123 Uiso calc R 1 1
H H10B 0.9545 0.1177 0.6947 0.123 Uiso calc R 1 1
H H10C 0.8746 0.0674 0.6069 0.123 Uiso calc R 1 1
C C14 0.80539(13) 0.32577(12) 0.74919(16) 0.0457(5) Uani d . 1 1
H H14A 0.7441 0.3069 0.7319 0.055 Uiso calc R 1 1
H H14B 0.8220 0.3611 0.8188 0.055 Uiso calc R 1 1
C C12 0.79338(14) 0.32871(14) 0.55410(16) 0.0529(5) Uani d . 1 1
H H12A 0.8012 0.3663 0.4938 0.064 Uiso calc R 1 1
H H12B 0.7319 0.3092 0.5320 0.064 Uiso calc R 1 1
C C13 0.86357(14) 0.24095(14) 0.76392(16) 0.0529(5) Uani d . 1 1
H H13A 0.9251 0.2600 0.7847 0.063 Uiso calc R 1 1
H H13B 0.8566 0.2029 0.8244 0.063 Uiso calc R 1 1
C C11 0.85262(15) 0.24454(14) 0.57235(17) 0.0575(6) Uani d . 1 1
H H11A 0.8384 0.2089 0.5031 0.069 Uiso calc R 1 1
H H11B 0.9140 0.2641 0.5924 0.069 Uiso calc R 1 1
C C21 0.61197(17) 0.03109(15) 0.6078(2) 0.0715(7) Uani d . 1 1
H H21A 0.6241 -0.0186 0.6616 0.107 Uiso calc R 1 1
H H21B 0.6666 0.0540 0.6012 0.107 Uiso calc R 1 1
H H21C 0.5751 0.0087 0.5358 0.107 Uiso calc R 1 1
C C19 0.62220(14) 0.13991(14) 0.75484(17) 0.0523(5) Uani d . 1 1
H H19A 0.6796 0.1574 0.7500 0.063 Uiso calc R 1 1
H H19B 0.6312 0.0905 0.8100 0.063 Uiso calc R 1 1
C C20 0.58116(14) 0.22236(14) 0.79314(16) 0.0536(5) Uani d . 1 1
H H20A 0.5256 0.2040 0.8030 0.064 Uiso calc R 1 1
H H20B 0.6204 0.2439 0.8653 0.064 Uiso calc R 1 1
C C18 0.54742(15) 0.18231(14) 0.56412(17) 0.0555(5) Uani d . 1 1
H H18A 0.5075 0.1606 0.4925 0.067 Uiso calc R 1 1
H H18B 0.6021 0.2019 0.5525 0.067 Uiso calc R 1 1
C C17 0.50618(13) 0.26400(14) 0.60349(16) 0.0526(5) Uani d . 1 1
H H17A 0.4948 0.3133 0.5479 0.063 Uiso calc R 1 1
H H17B 0.4501 0.2456 0.6118 0.063 Uiso calc R 1 1
C C16 0.53429(13) 0.38064(13) 0.75112(18) 0.0516(5) Uani d . 1 1
H H16A 0.5688 0.3899 0.8297 0.062 Uiso calc R 1 1
H H16B 0.4730 0.3717 0.7470 0.062 Uiso calc R 1 1
C C15 0.54066(12) 0.46790(13) 0.68498(17) 0.0498(5) Uani d . 1 1
H H15A 0.5025 0.4610 0.6076 0.060 Uiso calc R 1 1
H H15B 0.5198 0.5207 0.7172 0.060 Uiso calc R 1 1
C C22 0.73461(14) 0.60954(14) 0.51764(18) 0.0550(5) Uani d . 1 1
H H22A 0.7543 0.6581 0.5738 0.066 Uiso calc R 1 1
H H22B 0.6725 0.5973 0.5061 0.066 Uiso calc R 1 1
C C25 0.87969(13) 0.54758(15) 0.57798(18) 0.0558(5) Uani d . 1 1
H H25A 0.9160 0.4938 0.6086 0.067 Uiso calc R 1 1
H H25B 0.8973 0.5975 0.6325 0.067 Uiso calc R 1 1
C C26 0.8496(2) 0.68403(19) 0.3141(2) 0.0871(8) Uani d . 1 1
H H26A 0.8137 0.7375 0.2846 0.131 Uiso calc R 1 1
H H26B 0.8315 0.6336 0.2617 0.131 Uiso calc R 1 1
H H26C 0.9107 0.6985 0.3254 0.131 Uiso calc R 1 1
C C24 0.89265(16) 0.57653(16) 0.4690(2) 0.0669(6) Uani d . 1 1
H H24A 0.9547 0.5908 0.4823 0.080 Uiso calc R 1 1
H H24B 0.8764 0.5256 0.4156 0.080 Uiso calc R 1 1
C C23 0.74686(15) 0.63994(15) 0.40848(18) 0.0606(6) Uani d . 1 1
H H23A 0.7244 0.5921 0.3520 0.073 Uiso calc R 1 1
H H23B 0.7128 0.6960 0.3821 0.073 Uiso calc R 1 1

loop_
_atom_site_aniso_label
_atom_site_aniso_U_11
_atom_site_aniso_U_22
_atom_site_aniso_U_33
_atom_site_aniso_U_12
_atom_site_aniso_U_13
_atom_site_aniso_U_23
O1 0.0457(8) 0.0621(8) 0.0380(8) -0.0015(6) 0.0053(6) -0.0015(7)
N1 0.0393(8) 0.0425(8) 0.0440(9) 0.0020(7) 0.0145(7) -0.0015(7)
N2 0.0452(9) 0.0371(8) 0.0313(8) 0.0021(6) 0.0110(7) 0.0003(7)
N3 0.0609(10) 0.0404(9) 0.0488(10) 0.0074(8) 0.0145(8) -0.0025(8)
N4 0.0605(10) 0.0466(9) 0.0479(10) -0.0058(8) 0.0206(8) -0.0001(8)
N5 0.0497(9) 0.0447(9) 0.0377(9) -0.0012(7) 0.0122(7) 0.0013(8)
N6 0.0429(9) 0.0427(8) 0.0428(9) 0.0008(7) 0.0145(7) 0.0079(7)
N7 0.0748(12) 0.0513(10) 0.0556(11) -0.0103(9) 0.0261(10) 0.0090(9)
C1 0.0831(16) 0.0589(13) 0.0493(13) -0.0106(12) 0.0016(12) -0.0094(11)
C2 0.0689(14) 0.0371(10) 0.0406(11) -0.0035(9) 0.0097(10) -0.0022(9)
C3 0.0830(16) 0.0438(11) 0.0445(12) -0.0027(11) 0.0225(12) -0.0111(10)
C4 0.0633(13) 0.0445(11) 0.0530(12) 0.0023(10) 0.0270(11) -0.0069(10)
C5 0.0499(11) 0.0331(9) 0.0404(11) 0.0029(8) 0.0146(9) -0.0004(8)
C6 0.0443(10) 0.0337(9) 0.0366(10) 0.0010(8) 0.0118(8) 0.0000(8)
C7 0.0499(11) 0.0401(10) 0.0442(11) -0.0021(8) 0.0111(9) -0.0003(9)
C8 0.0401(10) 0.0388(9) 0.0353(10) 0.0005(8) 0.0118(8) -0.0003(8)
C9 0.0428(10) 0.0382(9) 0.0358(10) 0.0028(8) 0.0102(9) 0.0049(9)
C10 0.109(2) 0.0567(14) 0.0793(18) 0.0317(14) 0.0299(16) 0.0022(13)
C14 0.0561(12) 0.0420(10) 0.0409(11) 0.0034(9) 0.0182(9) 0.0005(9)
C12 0.0704(14) 0.0486(11) 0.0365(11) 0.0082(10) 0.0125(10) -0.0037(10)
C13 0.0628(13) 0.0489(11) 0.0428(11) 0.0087(10) 0.0113(10) 0.0053(10)
C11 0.0729(14) 0.0542(12) 0.0475(12) 0.0109(11) 0.0224(11) -0.0067(11)
C21 0.0855(17) 0.0564(13) 0.0788(17) -0.0015(12) 0.0349(14) -0.0081(13)
C19 0.0576(12) 0.0496(11) 0.0488(12) -0.0002(10) 0.0160(10) 0.0078(10)
C20 0.0658(13) 0.0564(12) 0.0389(11) -0.0026(10) 0.0175(10) 0.0048(10)
C18 0.0689(14) 0.0559(12) 0.0400(11) -0.0113(11) 0.0152(10) -0.0015(10)
C17 0.0530(12) 0.0550(12) 0.0439(11) -0.0058(10) 0.0072(10) 0.0039(10)
C16 0.0478(11) 0.0562(12) 0.0568(13) -0.0028(9) 0.0251(10) -0.0066(11)
C15 0.0408(11) 0.0527(12) 0.0568(12) 0.0077(9) 0.0169(9) 0.0004(10)
C22 0.0590(13) 0.0463(11) 0.0610(14) 0.0050(10) 0.0210(11) 0.0112(11)
C25 0.0480(12) 0.0617(13) 0.0589(13) -0.0020(10) 0.0189(10) 0.0096(11)
C26 0.121(2) 0.0796(18) 0.0699(17) -0.0179(16) 0.0443(16) 0.0146(14)
C24 0.0666(14) 0.0676(14) 0.0772(16) -0.0018(12) 0.0379(13) 0.0128(13)
C23 0.0716(15) 0.0481(12) 0.0570(14) -0.0014(11) 0.0136(11) 0.0137(11)

loop_
_atom_type_symbol
_atom_type_description
_atom_type_scat_dispersion_real
_atom_type_scat_dispersion_imag
_atom_type_scat_source
C C 0.0033 0.0016 'International Tables Vol C Tables 4.2.6.8 and 6.1.1.4'
H H 0.0000 0.0000 'International Tables Vol C Tables 4.2.6.8 and 6.1.1.4'
N N 0.0061 0.0033 'International Tables Vol C Tables 4.2.6.8 and 6.1.1.4'
O O 0.0106 0.0060 'International Tables Vol C Tables 4.2.6.8 and 6.1.1.4'

loop_
_geom_angle_atom_site_label_1
_geom_angle_atom_site_label_2
_geom_angle_atom_site_label_3
_geom_angle
C9 N1 C5 111.34(14)
C9 N1 C15 123.09(16)
C5 N1 C15 125.23(15)
C14 N2 C12 109.19(14)
C14 N2 C8 113.78(13)
C12 N2 C8 113.39(13)
C13 N3 C11 108.67(15)
C13 N3 C10 111.86(17)
C11 N3 C10 111.54(17)
C19 N4 C18 109.32(15)
C19 N4 C21 109.44(17)
C18 N4 C21 110.04(16)
C16 N5 C17 113.91(16)
C16 N5 C20 111.57(15)
C17 N5 C20 108.67(15)
C25 N6 C22 108.43(15)
C25 N6 C8 116.32(14)
C22 N6 C8 115.95(14)
C23 N7 C24 110.28(16)
C23 N7 C26 110.92(19)
C24 N7 C26 111.1(2)
C2 C1 H1A 109.5
C2 C1 H1B 109.5
H1A C1 H1B 109.5
C2 C1 H1C 109.5
H1A C1 H1C 109.5
H1B C1 H1C 109.5
C3 C2 C7 118.01(18)
C3 C2 C1 121.10(19)
C7 C2 C1 120.9(2)
C4 C3 C2 122.57(19)
C4 C3 H3A 118.7
C2 C3 H3A 118.7
C5 C4 C3 117.70(19)
C5 C4 H4A 121.1
C3 C4 H4A 121.1
C4 C5 C6 121.85(18)
C4 C5 N1 128.26(17)
C6 C5 N1 109.88(15)
C7 C6 C5 118.97(17)
C7 C6 C8 131.72(17)
C5 C6 C8 109.27(15)
C6 C7 C2 120.87(18)
C6 C7 H7A 119.6
C2 C7 H7A 119.6
N6 C8 N2 107.37(13)
N6 C8 C6 117.46(14)
N2 C8 C6 111.11(14)
N6 C8 C9 107.98(13)
N2 C8 C9 111.87(14)
C6 C8 C9 100.97(14)
O1 C9 N1 125.35(17)
O1 C9 C8 126.21(16)
N1 C9 C8 108.44(15)
N3 C10 H10A 109.5
N3 C10 H10B 109.5
H10A C10 H10B 109.5
N3 C10 H10C 109.5
H10A C10 H10C 109.5
H10B C10 H10C 109.5
N2 C14 C13 110.23(15)
N2 C14 H14A 109.6
C13 C14 H14A 109.6
N2 C14 H14B 109.6
C13 C14 H14B 109.6
H14A C14 H14B 108.1
N2 C12 C11 110.25(16)
N2 C12 H12A 109.6
C11 C12 H12A 109.6
N2 C12 H12B 109.6
C11 C12 H12B 109.6
H12A C12 H12B 108.1
N3 C13 C14 111.04(16)
N3 C13 H13A 109.4
C14 C13 H13A 109.4
N3 C13 H13B 109.4
C14 C13 H13B 109.4
H13A C13 H13B 108.0
N3 C11 C12 110.32(17)
N3 C11 H11A 109.6
C12 C11 H11A 109.6
N3 C11 H11B 109.6
C12 C11 H11B 109.6
H11A C11 H11B 108.1
N4 C21 H21A 109.5
N4 C21 H21B 109.5
H21A C21 H21B 109.5
N4 C21 H21C 109.5
H21A C21 H21C 109.5
H21B C21 H21C 109.5
N4 C19 C20 111.48(17)
N4 C19 H19A 109.3
C20 C19 H19A 109.3
N4 C19 H19B 109.3
C20 C19 H19B 109.3
H19A C19 H19B 108.0
N5 C20 C19 110.71(16)
N5 C20 H20A 109.5
C19 C20 H20A 109.5
N5 C20 H20B 109.5
C19 C20 H20B 109.5
H20A C20 H20B 108.1
N4 C18 C17 111.87(16)
N4 C18 H18A 109.2
C17 C18 H18A 109.2
N4 C18 H18B 109.2
C17 C18 H18B 109.2
H18A C18 H18B 107.9
N5 C17 C18 109.94(16)
N5 C17 H17A 109.7
C18 C17 H17A 109.7
N5 C17 H17B 109.7
C18 C17 H17B 109.7
H17A C17 H17B 108.2
N5 C16 C15 113.69(16)
N5 C16 H16A 108.8
C15 C16 H16A 108.8
N5 C16 H16B 108.8
C15 C16 H16B 108.8
H16A C16 H16B 107.7
N1 C15 C16 112.12(15)
N1 C15 H15A 109.2
C16 C15 H15A 109.2
N1 C15 H15B 109.2
C16 C15 H15B 109.2
H15A C15 H15B 107.9
N6 C22 C23 108.37(17)
N6 C22 H22A 110.0
C23 C22 H22A 110.0
N6 C22 H22B 110.0
C23 C22 H22B 110.0
H22A C22 H22B 108.4
N6 C25 C24 108.67(17)
N6 C25 H25A 110.0
C24 C25 H25A 110.0
N6 C25 H25B 110.0
C24 C25 H25B 110.0
H25A C25 H25B 108.3
N7 C26 H26A 109.5
N7 C26 H26B 109.5
H26A C26 H26B 109.5
N7 C26 H26C 109.5
H26A C26 H26C 109.5
H26B C26 H26C 109.5
N7 C24 C25 111.09(19)
N7 C24 H24A 109.4
C25 C24 H24A 109.4
N7 C24 H24B 109.4
C25 C24 H24B 109.4
H24A C24 H24B 108.0
N7 C23 C22 111.87(18)
N7 C23 H23A 109.2
C22 C23 H23A 109.2
N7 C23 H23B 109.2
C22 C23 H23B 109.2
H23A C23 H23B 107.9

loop_
_geom_bond_atom_site_label_1
_geom_bond_atom_site_label_2
_geom_bond_distance
O1 C9 1.220(2)
N1 C9 1.360(2)
N1 C5 1.410(2)
N1 C15 1.459(2)
N2 C14 1.465(2)
N2 C12 1.468(2)
N2 C8 1.476(2)
N3 C13 1.445(2)
N3 C11 1.449(3)
N3 C10 1.453(3)
N4 C19 1.458(3)
N4 C18 1.461(2)
N4 C21 1.464(3)
N5 C16 1.447(2)
N5 C17 1.454(2)
N5 C20 1.461(2)
N6 C25 1.454(2)
N6 C22 1.462(2)
N6 C8 1.464(2)
N7 C23 1.448(3)
N7 C24 1.456(3)
N7 C26 1.459(3)
C1 C2 1.505(3)
C1 H1A 0.9600
C1 H1B 0.9600
C1 H1C 0.9600
C2 C3 1.388(3)
C2 C7 1.393(3)
C3 C4 1.387(3)
C3 H3A 0.9300
C4 C5 1.376(3)
C4 H4A 0.9300
C5 C6 1.393(2)
C6 C7 1.384(2)
C6 C8 1.519(2)
C7 H7A 0.9300
C8 C9 1.565(2)
C10 H10A 0.9600
C10 H10B 0.9600
C10 H10C 0.9600
C14 C13 1.509(3)
C14 H14A 0.9700
C14 H14B 0.9700
C12 C11 1.509(3)
C12 H12A 0.9700
C12 H12B 0.9700
C13 H13A 0.9700
C13 H13B 0.9700
C11 H11A 0.9700
C11 H11B 0.9700
C21 H21A 0.9600
C21 H21B 0.9600
C21 H21C 0.9600
C19 C20 1.507(3)
C19 H19A 0.9700
C19 H19B 0.9700
C20 H20A 0.9700
C20 H20B 0.9700
C18 C17 1.507(3)
C18 H18A 0.9700
C18 H18B 0.9700
C17 H17A 0.9700
C17 H17B 0.9700
C16 C15 1.527(3)
C16 H16A 0.9700
C16 H16B 0.9700
C15 H15A 0.9700
C15 H15B 0.9700
C22 C23 1.508(3)
C22 H22A 0.9700
C22 H22B 0.9700
C25 C24 1.505(3)
C25 H25A 0.9700
C25 H25B 0.9700
C26 H26A 0.9600
C26 H26B 0.9600
C26 H26C 0.9600
C24 H24A 0.9700
C24 H24B 0.9700
C23 H23A 0.9700
C23 H23B 0.9700

loop_
_geom_hbond_atom_site_label_D
_geom_hbond_atom_site_label_H
_geom_hbond_atom_site_label_A
_geom_hbond_site_symmetry_A
_geom_hbond_distance_DH
_geom_hbond_distance_HA
_geom_hbond_distance_DA
_geom_hbond_angle_DHA
_geom_hbond_publ_flag
C19 H19B O1 4_566 0.97 2.64 3.388(2) 135 y

loop_
_cod_related_entry_id
_cod_related_entry_database
_cod_related_entry_code
1 ChemSpider 30657838
